data_2218556
loop_
_publ_author_name
'Ng, Seik Weng'

_publ_section_title
;
 <i>N</i>-Hydroxy-<i>N</i>-methylammonium chloride
;
_journal_coeditor_code TK2270
_journal_issue 6
_journal_name_full 'Acta Crystallographica Section E'
_journal_page_first o1059
_journal_paper_doi 10.1107/S160053680801355X
_journal_volume 64
_journal_year 2008
_chemical_formula_iupac 'C H6 N O +, Cl -'
_chemical_formula_moiety 'C H6 N O +, Cl -'
_chemical_formula_sum 'C H6 Cl N O'
_chemical_formula_weight 83.52
_chemical_name_systematic
;
<i>N</i>-Hydroxy-<i>N</i>-methylammonium chloride
;
_space_group_IT_number 57
_symmetry_cell_setting orthorhombic
_symmetry_space_group_name_Hall '-P 2c 2b'
_symmetry_space_group_name_H-M 'P b c m'
_atom_sites_solution_hydrogens geom
_atom_sites_solution_primary direct
_atom_sites_solution_secondary difmap
_audit_creation_method SHELXL-97
_cell_angle_alpha 90
_cell_angle_beta 90
_cell_angle_gamma 90
_cell_formula_units_Z 4
_cell_length_a 7.8084(3)
_cell_length_b 8.7109(3)
_cell_length_c 6.02320(10)
_cell_measurement_reflns_used 1402
_cell_measurement_temperature 100(2)
_cell_measurement_theta_max 28.2
_cell_measurement_theta_min 2.6
_cell_volume 409.69(2)
_computing_cell_refinement 'SAINT (Bruker, 2007)'
_computing_data_collection 'APEX2 (Bruker, 2007)'
_computing_data_reduction 'SAINT (Bruker, 2007)'
_computing_molecular_graphics 'X-Seed (Barbour, 2001); OLEX (Dolomanov <i>et al.</i>,  2003)'
_computing_publication_material 'publCIF (Westrip, 2008)'
_computing_structure_refinement 'SHELXL97 (Sheldrick, 2008)'
_computing_structure_solution 'SHELXS97 (Sheldrick, 2008)'
_diffrn_ambient_temperature 100(2)
_diffrn_measured_fraction_theta_full 0.995
_diffrn_measured_fraction_theta_max 0.995
_diffrn_measurement_device_type 'Bruker SMART APEX diffractometer'
_diffrn_measurement_method '\w scans'
_diffrn_radiation_monochromator graphite
_diffrn_radiation_source 'fine-focus sealed tube'
_diffrn_radiation_type MoK\a
_diffrn_radiation_wavelength 0.71073
_diffrn_reflns_av_R_equivalents 0.029
_diffrn_reflns_av_sigmaI/netI 0.019
_diffrn_reflns_limit_h_max 8
_diffrn_reflns_limit_h_min -10
_diffrn_reflns_limit_k_max 11
_diffrn_reflns_limit_k_min -11
_diffrn_reflns_limit_l_max 8
_diffrn_reflns_limit_l_min -8
_diffrn_reflns_number 3330
_diffrn_reflns_theta_full 28.4
_diffrn_reflns_theta_max 28.4
_diffrn_reflns_theta_min 2.6
_diffrn_standards_decay_% 0
_diffrn_standards_interval_count 0
_diffrn_standards_interval_time 0
_diffrn_standards_number 0
_exptl_absorpt_coefficient_mu 0.728
_exptl_absorpt_correction_T_max 0.899
_exptl_absorpt_correction_T_min 0.839
_exptl_absorpt_correction_type multi-scan
_exptl_absorpt_process_details '(SADABS; Sheldrick, 1996)'
_exptl_crystal_colour Colorless
_exptl_crystal_density_diffrn 1.354
_exptl_crystal_density_method 'not measured'
_exptl_crystal_description Prism
_exptl_crystal_F_000 176
_exptl_crystal_size_max 0.25
_exptl_crystal_size_mid 0.20
_exptl_crystal_size_min 0.15
_refine_diff_density_max 0.28
_refine_diff_density_min -0.26
_refine_ls_extinction_coef 0.150(10)
_refine_ls_extinction_expression Fc^*^=kFc[1+0.001xFc^2^\l^3^/sin(2\q)]^-1/4^
_refine_ls_extinction_method SHELXL
_refine_ls_goodness_of_fit_ref 1.07
_refine_ls_hydrogen_treatment refall
_refine_ls_matrix_type full
_refine_ls_number_parameters 40
_refine_ls_number_reflns 558
_refine_ls_number_restraints 6
_refine_ls_restrained_S_all 1.07
_refine_ls_R_factor_all 0.027
_refine_ls_R_factor_gt 0.024
_refine_ls_shift/su_max 0.001
_refine_ls_shift/su_mean <0.001
_refine_ls_structure_factor_coef Fsqd
_refine_ls_weighting_details 'calc w=1/[\s^2^(Fo^2^)+(0.0402P)^2^+0.0529P] where P=(Fo^2^+2Fc^2^)/3'
_refine_ls_weighting_scheme calc
_refine_ls_wR_factor_gt 0.068
_refine_ls_wR_factor_ref 0.070
_reflns_number_gt 493
_reflns_number_total 558
_reflns_threshold_expression I>2\s(I)
_cod_data_source_file tk2270.cif
_cod_data_source_block I
_cod_depositor_comments
;
The following automatic conversions were performed:
'_symmetry_cell_setting' value 'Orthorhombic' changed to 'orthorhombic'
according to '/home/saulius/struct/CIF-dictionaries/cif_core.dic'
dictionary named 'cif_core.dic' version 2.4.1 from
2010-06-29.

'_exptl_absorpt_correction_type' value 'Multi-scan' changed
to 'multi-scan' according to
'/home/saulius/struct/CIF-dictionaries/cif_core.dic' dictionary named
'cif_core.dic' version 2.4.1 from 2010-06-29.

Automatic conversion script
Id: cif_fix_enum 1527 2010-12-29 10:47:43Z saulius 

The following automatic conversions were performed:

'_symmetry_cell_setting' value 'Orthorhombic' changed to
'orthorhombic' according to
/home/saulius/struct/CIF-dictionaries/cif_core.dic dictionary named
'cif_core.dic' version 2.4.1 from
2010-06-29.

'_exptl_absorpt_correction_type' value 'Multi-scan'
changed to 'multi-scan' according to
/home/saulius/struct/CIF-dictionaries/cif_core.dic dictionary named
'cif_core.dic' version 2.4.1 from 2010-06-29.

Automatic conversion script
Id: cif_fix_values 1715 2011-07-08 13:25:40Z adriana 
;
_cod_database_code 2218556
_cod_database_fobs_code 2218556

loop_
_symmetry_equiv_pos_as_xyz
'x, y, z'
'-x, -y, z+1/2'
'x, -y+1/2, -z'
'-x, y+1/2, -z+1/2'
'-x, -y, -z'
'x, y, -z-1/2'
'-x, y-1/2, z'
'x, -y-1/2, z-1/2'

loop_
_atom_site_type_symbol
_atom_site_label
_atom_site_fract_x
_atom_site_fract_y
_atom_site_fract_z
_atom_site_U_iso_or_equiv
_atom_site_adp_type
_atom_site_calc_flag
_atom_site_refinement_flags
_atom_site_occupancy
Cl Cl 0.35777(6) 0.42790(6) 0.2500 0.0433(2) Uani d S 1
O O 0.1297(2) 0.1511(2) 0.2500 0.0389(3) Uani d SD 1
N N 0.2586(2) 0.0376(2) 0.2500 0.0300(3) Uani d SD 1
C C 0.1739(3) -0.1127(3) 0.2500 0.0457(5) Uani d SD 1
H H1 0.184(3) 0.2349(17) 0.2500 0.048(6) Uiso d SD 1
H H2 0.3265(17) 0.0482(17) 0.366(2) 0.041(4) Uiso d D 1
H H3 0.2644(18) -0.190(2) 0.2500 0.048(6) Uiso d SD 1
H H4 0.1075(14) -0.121(2) 0.1170(8) 0.064(5) Uiso d D 1

loop_
_atom_site_aniso_label
_atom_site_aniso_U_11
_atom_site_aniso_U_22
_atom_site_aniso_U_33
_atom_site_aniso_U_12
_atom_site_aniso_U_13
_atom_site_aniso_U_23
Cl 0.0455(3) 0.0591(4) 0.0254(3) -0.0196(2) 0.000 0.000
O 0.0315(7) 0.0324(7) 0.0529(8) 0.0032(5) 0.000 0.000
N 0.0282(6) 0.0336(7) 0.0282(7) 0.0016(5) 0.000 0.000
C 0.0530(10) 0.0330(10) 0.0510(10) -0.0040(10) 0.000 0.000

loop_
_atom_type_symbol
_atom_type_description
_atom_type_scat_dispersion_real
_atom_type_scat_dispersion_imag
_atom_type_scat_source
C C 0.0033 0.0016 'International Tables Vol C Tables 4.2.6.8 and 6.1.1.4'
H H 0.0000 0.0000 'International Tables Vol C Tables 4.2.6.8 and 6.1.1.4'
N N 0.0061 0.0033 'International Tables Vol C Tables 4.2.6.8 and 6.1.1.4'
O O 0.0106 0.0060 'International Tables Vol C Tables 4.2.6.8 and 6.1.1.4'
Cl Cl 0.1484 0.1585 'International Tables Vol C Tables 4.2.6.8 and 6.1.1.4'

loop_
_geom_angle_atom_site_label_1
_geom_angle_atom_site_label_2
_geom_angle_atom_site_label_3
_geom_angle
N O H1 104.5(16)
O N C 107.70(14)
O N H2 110.8(10)
C N H2 111.3(10)
N C H3 107.0(12)
N C H4 108.0(11)
H3 C H4 110.0(9)

loop_
_geom_bond_atom_site_label_1
_geom_bond_atom_site_label_2
_geom_bond_distance
O N 1.411(2)
N C 1.467(3)
O H1 0.840(10)
N H2 0.880(10)
C H3 0.980(10)
C H4 0.960(10)

loop_
_geom_hbond_atom_site_label_D
_geom_hbond_atom_site_label_H
_geom_hbond_atom_site_label_A
_geom_hbond_site_symmetry_A
_geom_hbond_distance_DH
_geom_hbond_distance_HA
_geom_hbond_distance_DA
_geom_hbond_angle_DHA
_geom_hbond_publ_flag
O H1 Cl . 0.840(10) 2.160(10) 2.9980(10) 171(2) yes
N H2 Cl 3_556 0.880(10) 2.330(10) 3.1241(4) 149.0(10) yes

loop_
_cod_related_entry_id
_cod_related_entry_database
_cod_related_entry_code
1 ChemSpider 70297
